data_4080800
loop_
_publ_author_name
'Trathen, Nicola'
'Greenacre, Victoria K.'
'Crossley, Ian R.'
'Roe, S. Mark'

_publ_section_title
;
 Ambiphilic Reactivity of a Ruthenaphosphaalkenyl: Synthesis
 ofP-Pyrazolylphosphaalkene Complexes of Ruthenium(0)
;
_journal_issue 9
_journal_name_full Organometallics
_journal_page_first 2501
_journal_paper_doi 10.1021/om4001988
_journal_volume 32
_journal_year 2013
_chemical_compound_source 'synthesis as described'
_chemical_formula_moiety 'C47 H45 Cl2 Hg O P3 Ru Si, 1.5(C7 H8) '
_chemical_formula_sum 'C57.5 H57 Cl2 Hg O P3 Ru Si'
_chemical_formula_weight 1257.59
_chemical_name_systematic
;
 ?
;
_space_group_IT_number 15
_symmetry_cell_setting monoclinic
_symmetry_Int_Tables_number 15
_symmetry_space_group_name_Hall '-C 2yc'
_symmetry_space_group_name_H-M 'C 1 2/c 1'
_atom_sites_solution_hydrogens geom
_atom_sites_solution_primary direct
_atom_sites_solution_secondary difmap
_audit_conform_dict_location ftp://ftp.iucr.org/pub/cif_core.dic
_audit_conform_dict_name cif_core.dic
_audit_conform_dict_version 2.4
_audit_creation_date 2013-02-08T16:46:57-00:00
_audit_creation_method 'WinGX routine CIF_UPDATE'
_cell_angle_alpha 90
_cell_angle_beta 104.3576(4)
_cell_angle_gamma 90
_cell_formula_units_Z 8
_cell_length_a 21.3342(2)
_cell_length_b 11.92180(10)
_cell_length_c 43.0554(5)
_cell_measurement_reflns_used 14624
_cell_measurement_temperature 173(2)
_cell_measurement_theta_max 27.485
_cell_measurement_theta_min 0.998
_cell_measurement_wavelength 0.71073
_cell_volume 10608.77(18)
_computing_cell_refinement 'HKL Scalepack (Otwinowski & Minor 1997)'
_computing_data_collection 'Collect (Bruker AXS BV, 1997-2004)'
_computing_data_reduction 'HKL Denzo and Scalepack (Otwinowski & Minor 1997)'
_computing_molecular_graphics 'Ortep-3 for Windows (Farrugia, 1997)'
_computing_publication_material 'WinGX publication routines (Farrugia, 1999)'
_computing_structure_refinement 'SHELXL-97 (Sheldrick, 1997)'
_computing_structure_solution 'SHELXS-97 (Sheldrick, 1990)'
_diffrn_ambient_temperature 173(2)
_diffrn_detector 'CCD plate'
_diffrn_detector_area_resol_mean 9
_diffrn_measured_fraction_theta_full 0.985
_diffrn_measured_fraction_theta_max 0.985
_diffrn_measurement_device '95mm CCD camera on \k-goniostat'
_diffrn_measurement_device_type KappaCCD
_diffrn_measurement_method 'CCD rotation images, thick slices'
_diffrn_orient_matrix_type 'by Bruker AXS Collect from scalepack cell'
_diffrn_orient_matrix_UB_11 0.392556E-1
_diffrn_orient_matrix_UB_12 0.442742E-1
_diffrn_orient_matrix_UB_13 -0.10128E-2
_diffrn_orient_matrix_UB_21 0.143144E-1
_diffrn_orient_matrix_UB_22 0
_diffrn_orient_matrix_UB_23 0.23945E-1
_diffrn_orient_matrix_UB_31 0.243954E-1
_diffrn_orient_matrix_UB_32 -0.712435E-1
_diffrn_orient_matrix_UB_33 -0.6294E-3
_diffrn_radiation_monochromator graphite
_diffrn_radiation_probe x-ray
_diffrn_radiation_type MoK\a
_diffrn_radiation_wavelength 0.71073
_diffrn_reflns_av_R_equivalents 0.1016
_diffrn_reflns_av_unetI/netI 0.0564
_diffrn_reflns_limit_h_max 27
_diffrn_reflns_limit_h_min -27
_diffrn_reflns_limit_k_max 15
_diffrn_reflns_limit_k_min -15
_diffrn_reflns_limit_l_max 54
_diffrn_reflns_limit_l_min -55
_diffrn_reflns_number 91405
_diffrn_reflns_theta_full 27.19
_diffrn_reflns_theta_max 27.19
_diffrn_reflns_theta_min 3.42
_diffrn_source 'Enraf Nonius FR590'
_exptl_absorpt_coefficient_mu 3.429
_exptl_absorpt_correction_T_max 0.746
_exptl_absorpt_correction_T_min 0.5418
_exptl_absorpt_correction_type multi-scan
_exptl_absorpt_process_details
;
        [c.f. r.h. blessing, acta cryst. (1995), a51, 33-38]
;
_exptl_crystal_colour colourless
_exptl_crystal_density_diffrn 1.575
_exptl_crystal_density_method 'not measured'
_exptl_crystal_description prism
_exptl_crystal_F_000 5016
_exptl_crystal_size_max 0.4
_exptl_crystal_size_mid 0.04
_exptl_crystal_size_min 0.04
_refine_diff_density_max 3.859
_refine_diff_density_min -0.85
_refine_diff_density_rms 0.133
_refine_ls_extinction_method none
_refine_ls_goodness_of_fit_ref 1.051
_refine_ls_hydrogen_treatment mixed
_refine_ls_matrix_type full
_refine_ls_number_parameters 607
_refine_ls_number_reflns 11651
_refine_ls_number_restraints 6
_refine_ls_restrained_S_all 1.051
_refine_ls_R_factor_all 0.0729
_refine_ls_R_factor_gt 0.0456
_refine_ls_shift/su_max 0.002
_refine_ls_shift/su_mean 0
_refine_ls_structure_factor_coef Fsqd
_refine_ls_weighting_details 'calc w=1/[\s^2^(Fo^2^)+(0.0562P)^2^+16.6042P] where P=(Fo^2^+2Fc^2^)/3'
_refine_ls_weighting_scheme calc
_refine_ls_wR_factor_gt 0.1009
_refine_ls_wR_factor_ref 0.1101
_reflns_number_gt 8627
_reflns_number_total 11651
_reflns_threshold_expression >2sigma(I)
_cod_data_source_file om4001988_si_002.cif
_cod_data_source_block vg58
_cod_original_cell_volume 10608.75(18)
_cod_original_sg_symbol_H-M 'C 2/c'
_cod_original_formula_sum 'C57.50 H57 Cl2 Hg O P3 Ru Si'
_cod_database_code 4080800

loop_
_symmetry_equiv_pos_as_xyz
'x, y, z'
'-x, y, -z+1/2'
'x+1/2, y+1/2, z'
'-x+1/2, y+1/2, -z+1/2'
'-x, -y, -z'
'x, -y, z-1/2'
'-x+1/2, -y+1/2, -z'
'x+1/2, -y+1/2, z-1/2'

loop_
_atom_site_label
_atom_site_type_symbol
_atom_site_fract_x
_atom_site_fract_y
_atom_site_fract_z
_atom_site_U_iso_or_equiv
_atom_site_adp_type
_atom_site_occupancy
_atom_site_symmetry_multiplicity
_atom_site_calc_flag
_atom_site_refinement_flags
C1 C 0.2590(2) 0.9739(4) 0.31557(12) 0.0283(11) Uani 1 1 d .
C2 C 0.4111(2) 0.9035(4) 0.32920(12) 0.0343(12) Uani 1 1 d .
H2 H 0.382 0.9179 0.309 0.041 Uiso 1 1 calc R
C3 C 0.5401(3) 0.7875(6) 0.36459(15) 0.0565(17) Uani 1 1 d .
H3A H 0.5823 0.7636 0.3618 0.085 Uiso 1 1 calc R
H3B H 0.5166 0.7222 0.3697 0.085 Uiso 1 1 calc R
H3C H 0.5464 0.8419 0.3822 0.085 Uiso 1 1 calc R
C4 C 0.4770(3) 0.7471(6) 0.29452(16) 0.0611(18) Uani 1 1 d .
H4A H 0.5183 0.7175 0.2921 0.092 Uiso 1 1 calc R
H4B H 0.4533 0.7811 0.2743 0.092 Uiso 1 1 calc R
H4C H 0.4513 0.6858 0.3002 0.092 Uiso 1 1 calc R
C5 C 0.5375(3) 0.9753(6) 0.31620(18) 0.0644(19) Uani 1 1 d .
H5A H 0.5806 0.9506 0.3149 0.097 Uiso 1 1 calc R
H5B H 0.5419 1.0332 0.3327 0.097 Uiso 1 1 calc R
H5C H 0.5141 1.0061 0.2955 0.097 Uiso 1 1 calc R
C6 C 0.5266(2) 0.8936(5) 0.45465(13) 0.0381(13) Uani 1 1 d .
C7 C 0.5564(3) 0.7940(6) 0.46399(15) 0.0542(16) Uani 1 1 d .
H7 H 0.543 0.7297 0.451 0.065 Uiso 1 1 calc R
C8 C 0.6055(3) 0.7828(6) 0.49173(15) 0.0590(17) Uani 1 1 d .
H8 H 0.6253 0.7119 0.4975 0.071 Uiso 1 1 calc R
C9 C 0.6250(3) 0.8742(6) 0.51059(14) 0.0536(17) Uani 1 1 d .
H9 H 0.6583 0.8668 0.5298 0.064 Uiso 1 1 calc R
C10 C 0.5971(3) 0.9770(6) 0.50214(13) 0.0537(16) Uani 1 1 d .
H10 H 0.6114 1.0411 0.5151 0.064 Uiso 1 1 calc R
C11 C 0.5473(3) 0.9863(6) 0.47429(13) 0.0485(15) Uani 1 1 d .
H11 H 0.5271 1.057 0.4686 0.058 Uiso 1 1 calc R
C12 C 0.3295(2) 0.6708(4) 0.36695(12) 0.0292(11) Uani 1 1 d .
C13 C 0.3552(3) 0.6061(4) 0.34619(14) 0.0396(13) Uani 1 1 d .
H13 H 0.3354 0.6061 0.3238 0.047 Uiso 1 1 calc R
C14 C 0.4102(3) 0.5410(5) 0.35841(16) 0.0481(15) Uani 1 1 d .
H14 H 0.4276 0.4971 0.3442 0.058 Uiso 1 1 calc R
C15 C 0.4395(3) 0.5394(5) 0.39044(16) 0.0501(15) Uani 1 1 d .
H15 H 0.4768 0.4944 0.3984 0.06 Uiso 1 1 calc R
C16 C 0.4148(3) 0.6025(5) 0.41085(16) 0.0478(15) Uani 1 1 d .
H16 H 0.4353 0.602 0.4331 0.057 Uiso 1 1 calc R
C17 C 0.3599(2) 0.6679(4) 0.39945(13) 0.0371(12) Uani 1 1 d .
H17 H 0.343 0.711 0.4141 0.045 Uiso 1 1 calc R
C18 C 0.2148(2) 0.7219(4) 0.31443(11) 0.0269(10) Uani 1 1 d .
C19 C 0.2466(3) 0.7259(4) 0.28949(12) 0.0351(12) Uani 1 1 d .
H19 H 0.2907 0.7481 0.2939 0.042 Uiso 1 1 calc R
C20 C 0.2142(3) 0.6979(4) 0.25860(12) 0.0435(14) Uani 1 1 d .
H20 H 0.2364 0.6985 0.242 0.052 Uiso 1 1 calc R
C21 C 0.1502(3) 0.6692(5) 0.25179(12) 0.0459(14) Uani 1 1 d .
H21 H 0.1283 0.6492 0.2305 0.055 Uiso 1 1 calc R
C22 C 0.1171(3) 0.6689(5) 0.27555(13) 0.0451(14) Uani 1 1 d .
H22 H 0.0724 0.6504 0.2705 0.054 Uiso 1 1 calc R
C23 C 0.1490(2) 0.6957(4) 0.30684(12) 0.0331(11) Uani 1 1 d .
H23 H 0.1261 0.6961 0.3231 0.04 Uiso 1 1 calc R
C24 C 0.2092(2) 0.6918(4) 0.38038(11) 0.0261(10) Uani 1 1 d .
C25 C 0.1971(2) 0.5776(4) 0.37544(12) 0.0296(11) Uani 1 1 d .
H25 H 0.2095 0.5405 0.3584 0.035 Uiso 1 1 calc R
C26 C 0.1672(2) 0.5181(4) 0.39518(12) 0.0360(12) Uani 1 1 d .
H26 H 0.1587 0.4403 0.3917 0.043 Uiso 1 1 calc R
C27 C 0.1498(2) 0.5718(5) 0.41994(13) 0.0383(13) Uani 1 1 d .
H27 H 0.1291 0.5307 0.4335 0.046 Uiso 1 1 calc R
C28 C 0.1617(2) 0.6848(5) 0.42544(12) 0.0367(12) Uani 1 1 d .
H28 H 0.1495 0.721 0.4427 0.044 Uiso 1 1 calc R
C29 C 0.1920(2) 0.7457(4) 0.40542(11) 0.0300(11) Uani 1 1 d .
H29 H 0.2006 0.8234 0.409 0.036 Uiso 1 1 calc R
C30 C 0.2750(2) 1.2299(4) 0.40026(11) 0.0278(10) Uani 1 1 d .
C31 C 0.2273(2) 1.1876(4) 0.41370(12) 0.0362(12) Uani 1 1 d .
H31 H 0.2041 1.1219 0.4052 0.043 Uiso 1 1 calc R
C32 C 0.2136(3) 1.2427(5) 0.43986(13) 0.0450(14) Uani 1 1 d .
H32 H 0.1805 1.2145 0.4489 0.054 Uiso 1 1 calc R
C33 C 0.2473(3) 1.3368(5) 0.45270(13) 0.0439(14) Uani 1 1 d .
H33 H 0.2383 1.3722 0.4709 0.053 Uiso 1 1 calc R
C34 C 0.2944(3) 1.3797(5) 0.43905(13) 0.0419(13) Uani 1 1 d .
H34 H 0.3176 1.4452 0.4477 0.05 Uiso 1 1 calc R
C35 C 0.3078(2) 1.3271(4) 0.41274(12) 0.0342(11) Uani 1 1 d .
H35 H 0.3397 1.3577 0.4032 0.041 Uiso 1 1 calc R
C36 C 0.3748(2) 1.1960(4) 0.36692(11) 0.0282(10) Uani 1 1 d .
C37 C 0.4216(2) 1.1882(4) 0.39618(12) 0.0335(11) Uani 1 1 d .
H37 H 0.4089 1.1707 0.4153 0.04 Uiso 1 1 calc R
C38 C 0.4864(2) 1.2062(5) 0.39727(13) 0.0407(13) Uani 1 1 d .
H38 H 0.5179 1.2015 0.4172 0.049 Uiso 1 1 calc R
C39 C 0.5055(2) 1.2307(5) 0.36965(14) 0.0443(14) Uani 1 1 d .
H39 H 0.5499 1.2437 0.3706 0.053 Uiso 1 1 calc R
C40 C 0.4605(2) 1.2363(5) 0.34085(14) 0.0418(13) Uani 1 1 d .
H40 H 0.4739 1.2528 0.3219 0.05 Uiso 1 1 calc R
C41 C 0.3956(2) 1.2179(4) 0.33911(12) 0.0320(11) Uani 1 1 d .
H41 H 0.365 1.2202 0.3189 0.038 Uiso 1 1 calc R
C42 C 0.2433(2) 1.2427(4) 0.33125(11) 0.0272(10) Uani 1 1 d .
C43 C 0.1866(2) 1.1978(4) 0.31199(12) 0.0313(11) Uani 1 1 d .
H43 H 0.1721 1.1261 0.3168 0.038 Uiso 1 1 calc R
C44 C 0.1512(2) 1.2571(5) 0.28582(13) 0.0388(13) Uani 1 1 d .
H44 H 0.1129 1.2256 0.2726 0.047 Uiso 1 1 calc R
C45 C 0.1715(3) 1.3620(5) 0.27895(13) 0.0397(13) Uani 1 1 d .
H45 H 0.1475 1.4022 0.2608 0.048 Uiso 1 1 calc R
C46 C 0.2263(3) 1.4083(4) 0.29829(14) 0.0401(13) Uani 1 1 d .
H46 H 0.2398 1.4811 0.2937 0.048 Uiso 1 1 calc R
C47 C 0.2622(2) 1.3490(4) 0.32464(12) 0.0322(11) Uani 1 1 d .
H47 H 0.2998 1.3819 0.3381 0.039 Uiso 1 1 calc R
C101 C 0.4972(5) 0.6205(9) 0.5288(2) 0.119(4) Uani 1 1 d .
H10A H 0.5128 0.6724 0.5147 0.178 Uiso 1 1 calc R
H10B H 0.5136 0.545 0.5265 0.178 Uiso 1 1 calc R
H10C H 0.5126 0.6453 0.5511 0.178 Uiso 1 1 calc R
C102 C 0.4267(4) 0.6189(7) 0.5199(2) 0.076(2) Uani 1 1 d .
C103 C 0.3905(4) 0.5537(6) 0.53538(19) 0.072(2) Uani 1 1 d .
H103 H 0.4122 0.5092 0.5531 0.087 Uiso 1 1 calc R
C104 C 0.3227(5) 0.5509(7) 0.5259(2) 0.091(3) Uani 1 1 d .
H104 H 0.2991 0.505 0.537 0.109 Uiso 1 1 calc R
C105 C 0.2912(5) 0.6136(8) 0.5007(2) 0.089(3) Uani 1 1 d .
H105 H 0.2454 0.6117 0.4937 0.107 Uiso 1 1 calc R
C106 C 0.3269(5) 0.6807(7) 0.48547(18) 0.078(2) Uani 1 1 d .
H106 H 0.3043 0.7251 0.4679 0.094 Uiso 1 1 calc R
C107 C 0.3924(5) 0.6871(7) 0.49395(17) 0.083(2) Uani 1 1 d .
H107 H 0.4149 0.7356 0.4829 0.1 Uiso 1 1 calc R
C111 C 0.1118(6) 0.9641(11) 0.2291(3) 0.061(4) Uani 0.5 1 d PD
H11A H 0.1025 0.9629 0.2056 0.091 Uiso 0.5 1 calc PR
H11B H 0.1411 0.9022 0.2379 0.091 Uiso 0.5 1 calc PR
H11C H 0.1323 1.0355 0.2371 0.091 Uiso 0.5 1 calc PR
C112 C 0.0547(3) 0.9523(6) 0.2386(2) 0.073(2) Uani 1 1 d D
C113 C 0.0610(4) 0.9518(6) 0.2707(2) 0.071(2) Uani 1 1 d D
H113 H 0.1028 0.951 0.285 0.085 Uiso 1 1 calc R
C114 C 0.0076(4) 0.9524(6) 0.2826(2) 0.072(2) Uani 1 1 d D
H114 H 0.0122 0.9529 0.3051 0.087 Uiso 1 1 calc R
Cl2 Cl 0.31285(5) 0.94572(10) 0.41845(3) 0.0303(3) Uani 1 1 d .
Cl1 Cl 0.15978(5) 0.97251(11) 0.35917(3) 0.0348(3) Uani 1 1 d .
Hg1 Hg 0.455253(9) 0.909534(19) 0.411787(5) 0.03744(8) Uani 1 1 d .
O1 O 0.25262(18) 0.9841(3) 0.28867(9) 0.0415(9) Uani 1 1 d .
P1 P 0.38051(6) 0.92685(10) 0.36053(3) 0.0263(3) Uani 1 1 d .
P2 P 0.25688(6) 0.76059(10) 0.35550(3) 0.0249(3) Uani 1 1 d .
P3 P 0.29079(5) 1.15916(10) 0.36492(3) 0.0253(3) Uani 1 1 d .
Ru1 Ru 0.275831(16) 0.95904(3) 0.359511(9) 0.02265(10) Uani 1 1 d .
Si1 Si 0.49221(7) 0.85437(13) 0.32661(4) 0.0384(4) Uani 1 1 d .
H112 H 0.0917(10) 0.960(5) 0.2301(6) 0.046 Uiso 0.5 1 d PD

loop_
_atom_site_aniso_label
_atom_site_aniso_U_11
_atom_site_aniso_U_22
_atom_site_aniso_U_33
_atom_site_aniso_U_23
_atom_site_aniso_U_13
_atom_site_aniso_U_12
C1 0.030(2) 0.023(3) 0.032(3) 0.000(2) 0.007(2) -0.005(2)
C2 0.033(3) 0.040(3) 0.032(3) 0.003(2) 0.014(2) 0.001(2)
C3 0.035(3) 0.074(5) 0.065(4) -0.004(4) 0.019(3) 0.005(3)
C4 0.049(4) 0.072(5) 0.069(4) -0.028(4) 0.026(3) -0.009(3)
C5 0.058(4) 0.058(4) 0.095(5) -0.009(4) 0.053(4) -0.013(3)
C6 0.030(3) 0.055(4) 0.034(3) 0.002(3) 0.015(2) 0.002(2)
C7 0.049(3) 0.062(4) 0.052(4) -0.002(3) 0.012(3) 0.006(3)
C8 0.053(4) 0.072(5) 0.049(4) 0.007(4) 0.009(3) 0.022(3)
C9 0.035(3) 0.091(5) 0.034(3) 0.004(3) 0.007(2) 0.012(3)
C10 0.048(3) 0.079(5) 0.034(3) -0.008(3) 0.010(3) -0.004(3)
C11 0.042(3) 0.067(4) 0.040(3) 0.009(3) 0.017(3) 0.008(3)
C12 0.028(2) 0.018(2) 0.046(3) 0.001(2) 0.018(2) -0.0037(19)
C13 0.040(3) 0.034(3) 0.047(3) -0.007(3) 0.017(2) 0.000(2)
C14 0.042(3) 0.034(3) 0.076(5) -0.005(3) 0.028(3) 0.008(3)
C15 0.039(3) 0.033(3) 0.076(5) 0.012(3) 0.011(3) 0.012(3)
C16 0.044(3) 0.040(3) 0.058(4) 0.007(3) 0.010(3) 0.007(3)
C17 0.041(3) 0.029(3) 0.043(3) 0.004(2) 0.014(2) 0.004(2)
C18 0.038(3) 0.016(2) 0.029(3) 0.002(2) 0.013(2) -0.003(2)
C19 0.050(3) 0.023(3) 0.038(3) -0.001(2) 0.022(2) -0.005(2)
C20 0.077(4) 0.028(3) 0.032(3) 0.000(2) 0.026(3) -0.007(3)
C21 0.069(4) 0.040(3) 0.024(3) 0.005(2) 0.003(3) -0.014(3)
C22 0.044(3) 0.050(4) 0.037(3) 0.012(3) 0.002(2) -0.009(3)
C23 0.035(3) 0.031(3) 0.035(3) 0.008(2) 0.014(2) 0.001(2)
C24 0.022(2) 0.032(3) 0.027(2) 0.007(2) 0.0097(18) -0.0002(19)
C25 0.032(2) 0.028(3) 0.030(3) 0.001(2) 0.011(2) -0.002(2)
C26 0.032(3) 0.031(3) 0.045(3) 0.009(2) 0.009(2) -0.007(2)
C27 0.029(3) 0.049(4) 0.041(3) 0.017(3) 0.016(2) -0.004(2)
C28 0.030(3) 0.050(4) 0.035(3) 0.006(3) 0.017(2) 0.004(2)
C29 0.028(2) 0.033(3) 0.031(3) 0.002(2) 0.011(2) -0.002(2)
C30 0.031(2) 0.031(3) 0.022(2) -0.004(2) 0.0088(19) 0.006(2)
C31 0.038(3) 0.032(3) 0.041(3) -0.004(2) 0.016(2) 0.006(2)
C32 0.054(3) 0.044(4) 0.046(3) 0.006(3) 0.028(3) 0.015(3)
C33 0.058(4) 0.043(4) 0.032(3) -0.004(3) 0.013(3) 0.022(3)
C34 0.049(3) 0.035(3) 0.038(3) -0.009(3) 0.005(3) 0.010(3)
C35 0.041(3) 0.030(3) 0.032(3) -0.001(2) 0.009(2) 0.005(2)
C36 0.032(2) 0.017(2) 0.036(3) -0.003(2) 0.009(2) -0.0007(19)
C37 0.031(2) 0.035(3) 0.035(3) 0.002(2) 0.010(2) 0.001(2)
C38 0.032(3) 0.039(3) 0.047(3) -0.003(3) 0.002(2) 0.003(2)
C39 0.029(3) 0.040(3) 0.065(4) -0.002(3) 0.015(3) -0.003(2)
C40 0.040(3) 0.040(3) 0.052(3) -0.003(3) 0.025(3) -0.001(2)
C41 0.035(3) 0.030(3) 0.034(3) -0.004(2) 0.014(2) 0.000(2)
C42 0.027(2) 0.026(3) 0.030(3) 0.002(2) 0.0098(19) 0.0044(19)
C43 0.029(2) 0.025(3) 0.041(3) 0.006(2) 0.013(2) 0.004(2)
C44 0.028(3) 0.042(3) 0.046(3) 0.004(3) 0.009(2) 0.007(2)
C45 0.041(3) 0.038(3) 0.040(3) 0.006(3) 0.010(2) 0.014(3)
C46 0.052(3) 0.025(3) 0.046(3) 0.005(2) 0.017(3) 0.003(2)
C47 0.039(3) 0.024(3) 0.033(3) -0.004(2) 0.007(2) 0.000(2)
C101 0.127(9) 0.131(9) 0.103(8) -0.017(7) 0.038(7) 0.019(7)
C102 0.080(5) 0.076(6) 0.075(5) -0.020(4) 0.028(4) 0.018(4)
C103 0.099(6) 0.052(5) 0.066(5) 0.003(4) 0.020(5) 0.015(4)
C104 0.130(9) 0.059(5) 0.087(7) -0.013(5) 0.033(6) -0.003(5)
C105 0.100(7) 0.094(7) 0.071(6) -0.035(5) 0.016(5) 0.015(6)
C106 0.102(7) 0.080(6) 0.058(5) -0.009(4) 0.033(5) 0.019(5)
C107 0.112(7) 0.089(6) 0.052(5) -0.009(4) 0.028(4) 0.031(5)
C111 0.070(9) 0.060(9) 0.046(8) 0.001(7) 0.002(6) 0.018(7)
C112 0.057(4) 0.048(4) 0.115(7) 0.030(4) 0.020(4) 0.007(3)
C113 0.056(4) 0.044(4) 0.101(7) 0.016(4) -0.001(4) -0.001(3)
C114 0.070(5) 0.043(4) 0.097(6) -0.012(4) 0.008(4) -0.007(4)
Cl2 0.0321(6) 0.0335(7) 0.0275(6) 0.0006(5) 0.0113(5) 0.0014(5)
Cl1 0.0260(6) 0.0370(7) 0.0439(7) 0.0046(6) 0.0133(5) 0.0005(5)
Hg1 0.02766(11) 0.04858(15) 0.03621(13) 0.00174(10) 0.00815(8) 0.00432(9)
O1 0.061(2) 0.031(2) 0.035(2) 0.0056(17) 0.0165(18) 0.0032(17)
P1 0.0244(6) 0.0236(7) 0.0340(7) 0.0005(5) 0.0132(5) -0.0009(5)
P2 0.0279(6) 0.0222(7) 0.0284(6) 0.0000(5) 0.0140(5) -0.0020(5)
P3 0.0261(6) 0.0231(7) 0.0280(6) -0.0002(5) 0.0093(5) 0.0006(5)
Ru1 0.02349(18) 0.0211(2) 0.0255(2) 0.00022(16) 0.01007(15) -0.00100(15)
Si1 0.0305(7) 0.0406(9) 0.0505(9) -0.0116(7) 0.0223(7) -0.0065(6)

loop_
_atom_type_symbol
_atom_type_description
_atom_type_scat_dispersion_real
_atom_type_scat_dispersion_imag
_atom_type_scat_source
C C 0.0033 0.0016 'International Tables Vol C Tables 4.2.6.8 and 6.1.1.4'
H H 0 0 'International Tables Vol C Tables 4.2.6.8 and 6.1.1.4'
Cl Cl 0.1484 0.1585 'International Tables Vol C Tables 4.2.6.8 and 6.1.1.4'
Hg Hg -2.3894 9.2266 'International Tables Vol C Tables 4.2.6.8 and 6.1.1.4'
O O 0.0106 0.006 'International Tables Vol C Tables 4.2.6.8 and 6.1.1.4'
P P 0.1023 0.0942 'International Tables Vol C Tables 4.2.6.8 and 6.1.1.4'
Ru Ru -1.2594 0.8363 'International Tables Vol C Tables 4.2.6.8 and 6.1.1.4'
Si Si 0.0817 0.0704 'International Tables Vol C Tables 4.2.6.8 and 6.1.1.4'

loop_
_geom_angle_atom_site_label_1
_geom_angle_atom_site_label_2
_geom_angle_atom_site_label_3
_geom_angle
_geom_angle_site_symmetry_1
_geom_angle_site_symmetry_3
O1 C1 Ru1 175.8(4) . .
P1 C2 Si1 131.4(3) . .
P1 C2 H2 114.3 . .
Si1 C2 H2 114.3 . .
Si1 C3 H3A 109.5 . .
Si1 C3 H3B 109.5 . .
H3A C3 H3B 109.5 . .
Si1 C3 H3C 109.5 . .
H3A C3 H3C 109.5 . .
H3B C3 H3C 109.5 . .
Si1 C4 H4A 109.5 . .
Si1 C4 H4B 109.5 . .
H4A C4 H4B 109.5 . .
Si1 C4 H4C 109.5 . .
H4A C4 H4C 109.5 . .
H4B C4 H4C 109.5 . .
Si1 C5 H5A 109.5 . .
Si1 C5 H5B 109.5 . .
H5A C5 H5B 109.5 . .
Si1 C5 H5C 109.5 . .
H5A C5 H5C 109.5 . .
H5B C5 H5C 109.5 . .
C7 C6 C11 117.3(5) . .
C7 C6 Hg1 121.7(4) . .
C11 C6 Hg1 121.0(4) . .
C6 C7 C8 122.5(6) . .
C6 C7 H7 118.7 . .
C8 C7 H7 118.7 . .
C9 C8 C7 119.4(6) . .
C9 C8 H8 120.3 . .
C7 C8 H8 120.3 . .
C8 C9 C10 120.6(6) . .
C8 C9 H9 119.7 . .
C10 C9 H9 119.7 . .
C9 C10 C11 119.1(6) . .
C9 C10 H10 120.4 . .
C11 C10 H10 120.4 . .
C6 C11 C10 121.1(6) . .
C6 C11 H11 119.4 . .
C10 C11 H11 119.4 . .
C17 C12 C13 118.3(5) . .
C17 C12 P2 115.7(4) . .
C13 C12 P2 126.0(4) . .
C12 C13 C14 119.6(5) . .
C12 C13 H13 120.2 . .
C14 C13 H13 120.2 . .
C15 C14 C13 121.3(5) . .
C15 C14 H14 119.3 . .
C13 C14 H14 119.3 . .
C16 C15 C14 119.5(5) . .
C16 C15 H15 120.3 . .
C14 C15 H15 120.3 . .
C15 C16 C17 120.6(6) . .
C15 C16 H16 119.7 . .
C17 C16 H16 119.7 . .
C12 C17 C16 120.7(5) . .
C12 C17 H17 119.6 . .
C16 C17 H17 119.6 . .
C23 C18 C19 118.5(4) . .
C23 C18 P2 120.4(4) . .
C19 C18 P2 121.0(4) . .
C20 C19 C18 120.4(5) . .
C20 C19 H19 119.8 . .
C18 C19 H19 119.8 . .
C21 C20 C19 120.2(5) . .
C21 C20 H20 119.9 . .
C19 C20 H20 119.9 . .
C20 C21 C22 120.6(5) . .
C20 C21 H21 119.7 . .
C22 C21 H21 119.7 . .
C21 C22 C23 120.0(5) . .
C21 C22 H22 120 . .
C23 C22 H22 120 . .
C22 C23 C18 120.2(5) . .
C22 C23 H23 119.9 . .
C18 C23 H23 119.9 . .
C29 C24 C25 120.0(4) . .
C29 C24 P2 122.6(4) . .
C25 C24 P2 117.0(3) . .
C26 C25 C24 120.4(5) . .
C26 C25 H25 119.8 . .
C24 C25 H25 119.8 . .
C27 C26 C25 119.6(5) . .
C27 C26 H26 120.2 . .
C25 C26 H26 120.2 . .
C26 C27 C28 121.0(5) . .
C26 C27 H27 119.5 . .
C28 C27 H27 119.5 . .
C27 C28 C29 119.6(5) . .
C27 C28 H28 120.2 . .
C29 C28 H28 120.2 . .
C24 C29 C28 119.4(5) . .
C24 C29 H29 120.3 . .
C28 C29 H29 120.3 . .
C31 C30 C35 119.6(4) . .
C31 C30 P3 118.8(4) . .
C35 C30 P3 121.5(4) . .
C30 C31 C32 119.2(5) . .
C30 C31 H31 120.4 . .
C32 C31 H31 120.4 . .
C33 C32 C31 121.1(5) . .
C33 C32 H32 119.5 . .
C31 C32 H32 119.5 . .
C32 C33 C34 119.6(5) . .
C32 C33 H33 120.2 . .
C34 C33 H33 120.2 . .
C33 C34 C35 120.0(5) . .
C33 C34 H34 120 . .
C35 C34 H34 120 . .
C34 C35 C30 120.4(5) . .
C34 C35 H35 119.8 . .
C30 C35 H35 119.8 . .
C41 C36 C37 118.3(4) . .
C41 C36 P3 121.3(4) . .
C37 C36 P3 119.9(4) . .
C38 C37 C36 120.1(5) . .
C38 C37 H37 120 . .
C36 C37 H37 120 . .
C39 C38 C37 120.5(5) . .
C39 C38 H38 119.7 . .
C37 C38 H38 119.7 . .
C40 C39 C38 120.0(5) . .
C40 C39 H39 120 . .
C38 C39 H39 120 . .
C39 C40 C41 120.6(5) . .
C39 C40 H40 119.7 . .
C41 C40 H40 119.7 . .
C40 C41 C36 120.5(5) . .
C40 C41 H41 119.7 . .
C36 C41 H41 119.7 . .
C47 C42 C43 119.0(4) . .
C47 C42 P3 121.8(4) . .
C43 C42 P3 119.1(4) . .
C44 C43 C42 120.4(5) . .
C44 C43 H43 119.8 . .
C42 C43 H43 119.8 . .
C45 C44 C43 120.0(5) . .
C45 C44 H44 120 . .
C43 C44 H44 120 . .
C46 C45 C44 120.0(5) . .
C46 C45 H45 120 . .
C44 C45 H45 120 . .
C45 C46 C47 120.3(5) . .
C45 C46 H46 119.9 . .
C47 C46 H46 119.9 . .
C42 C47 C46 120.2(5) . .
C42 C47 H47 119.9 . .
C46 C47 H47 119.9 . .
C102 C101 H10A 109.5 . .
C102 C101 H10B 109.5 . .
H10A C101 H10B 109.5 . .
C102 C101 H10C 109.5 . .
H10A C101 H10C 109.5 . .
H10B C101 H10C 109.5 . .
C103 C102 C107 117.3(8) . .
C103 C102 C101 123.2(9) . .
C107 C102 C101 119.5(9) . .
C102 C103 C104 122.2(8) . .
C102 C103 H103 118.9 . .
C104 C103 H103 118.9 . .
C105 C104 C103 119.6(9) . .
C105 C104 H104 120.2 . .
C103 C104 H104 120.2 . .
C104 C105 C106 118.7(9) . .
C104 C105 H105 120.7 . .
C106 C105 H105 120.7 . .
C107 C106 C105 124.0(9) . .
C107 C106 H106 118 . .
C105 C106 H106 118 . .
C106 C107 C102 118.2(9) . .
C106 C107 H107 120.9 . .
C102 C107 H107 120.9 . .
C112 C111 H11A 109.5 . .
C112 C111 H11B 109.5 . .
H11A C111 H11B 109.5 . .
C112 C111 H11C 109.5 . .
H11A C111 H11C 109.5 . .
H11B C111 H11C 109.5 . .
C112 C111 H112 11(4) . .
H11A C111 H112 98 . .
H11B C111 H112 114.6 . .
H11C C111 H112 115.1 . .
C113 C112 C111 115.5(9) . .
C113 C112 C114 119.7(7) . 2
C111 C112 C114 124.5(10) . 2
C113 C112 H112 120.8(19) . .
C111 C112 H112 5.3(19) . .
C114 C112 H112 119(2) 2 .
C112 C113 C114 120.3(7) . .
C112 C113 H113 119.8 . .
C114 C113 H113 119.8 . .
C113 C114 C112 120.0(8) . 2
C113 C114 H114 120 . .
C112 C114 H114 120 2 .
C6 Hg1 P1 175.33(14) . .
C2 P1 Ru1 126.84(19) . .
C2 P1 Hg1 115.37(19) . .
Ru1 P1 Hg1 117.60(5) . .
C18 P2 C24 103.9(2) . .
C18 P2 C12 106.8(2) . .
C24 P2 C12 97.7(2) . .
C18 P2 Ru1 110.54(15) . .
C24 P2 Ru1 120.32(16) . .
C12 P2 Ru1 115.93(15) . .
C36 P3 C42 104.4(2) . .
C36 P3 C30 103.2(2) . .
C42 P3 C30 103.0(2) . .
C36 P3 Ru1 110.34(15) . .
C42 P3 Ru1 115.19(16) . .
C30 P3 Ru1 119.09(16) . .
C1 Ru1 P1 88.63(15) . .
C1 Ru1 P2 91.98(15) . .
P1 Ru1 P2 88.97(4) . .
C1 Ru1 P3 89.51(15) . .
P1 Ru1 P3 93.43(4) . .
P2 Ru1 P3 177.21(4) . .
C1 Ru1 Cl2 172.61(14) . .
P1 Ru1 Cl2 84.62(4) . .
P2 Ru1 Cl2 90.90(4) . .
P3 Ru1 Cl2 87.90(4) . .
C1 Ru1 Cl1 92.74(14) . .
P1 Ru1 Cl1 173.87(5) . .
P2 Ru1 Cl1 85.02(4) . .
P3 Ru1 Cl1 92.55(4) . .
Cl2 Ru1 Cl1 94.29(4) . .
C4 Si1 C5 111.3(3) . .
C4 Si1 C2 105.6(3) . .
C5 Si1 C2 108.6(3) . .
C4 Si1 C3 108.3(3) . .
C5 Si1 C3 109.7(3) . .
C2 Si1 C3 113.3(2) . .

loop_
_geom_bond_atom_site_label_1
_geom_bond_atom_site_label_2
_geom_bond_distance
_geom_bond_site_symmetry_2
C1 O1 1.139(5) .
C1 Ru1 1.845(5) .
C2 P1 1.662(5) .
C2 Si1 1.855(5) .
C2 H2 0.95 .
C3 Si1 1.877(6) .
C3 H3A 0.98 .
C3 H3B 0.98 .
C3 H3C 0.98 .
C4 Si1 1.852(6) .
C4 H4A 0.98 .
C4 H4B 0.98 .
C4 H4C 0.98 .
C5 Si1 1.852(6) .
C5 H5A 0.98 .
C5 H5B 0.98 .
C5 H5C 0.98 .
C6 C7 1.359(8) .
C6 C11 1.395(8) .
C6 Hg1 2.089(5) .
C7 C8 1.386(8) .
C7 H7 0.95 .
C8 C9 1.362(9) .
C8 H8 0.95 .
C9 C10 1.372(9) .
C9 H9 0.95 .
C10 C11 1.395(8) .
C10 H10 0.95 .
C11 H11 0.95 .
C12 C17 1.389(7) .
C12 C13 1.392(7) .
C12 P2 1.847(5) .
C13 C14 1.396(8) .
C13 H13 0.95 .
C14 C15 1.366(8) .
C14 H14 0.95 .
C15 C16 1.358(9) .
C15 H15 0.95 .
C16 C17 1.391(7) .
C16 H16 0.95 .
C17 H17 0.95 .
C18 C23 1.396(6) .
C18 C19 1.406(6) .
C18 P2 1.832(5) .
C19 C20 1.379(7) .
C19 H19 0.95 .
C20 C21 1.368(8) .
C20 H20 0.95 .
C21 C22 1.380(8) .
C21 H21 0.95 .
C22 C23 1.388(7) .
C22 H22 0.95 .
C23 H23 0.95 .
C24 C29 1.381(6) .
C24 C25 1.391(6) .
C24 P2 1.843(4) .
C25 C26 1.379(7) .
C25 H25 0.95 .
C26 C27 1.372(7) .
C26 H26 0.95 .
C27 C28 1.380(7) .
C27 H27 0.95 .
C28 C29 1.401(7) .
C28 H28 0.95 .
C29 H29 0.95 .
C30 C31 1.385(7) .
C30 C35 1.391(7) .
C30 P3 1.842(5) .
C31 C32 1.395(7) .
C31 H31 0.95 .
C32 C33 1.373(8) .
C32 H32 0.95 .
C33 C34 1.381(8) .
C33 H33 0.95 .
C34 C35 1.385(7) .
C34 H34 0.95 .
C35 H35 0.95 .
C36 C41 1.402(7) .
C36 C37 1.403(6) .
C36 P3 1.826(5) .
C37 C38 1.390(7) .
C37 H37 0.95 .
C38 C39 1.380(8) .
C38 H38 0.95 .
C39 C40 1.369(8) .
C39 H39 0.95 .
C40 C41 1.386(7) .
C40 H40 0.95 .
C41 H41 0.95 .
C42 C47 1.380(7) .
C42 C43 1.394(6) .
C42 P3 1.842(5) .
C43 C44 1.385(7) .
C43 H43 0.95 .
C44 C45 1.379(7) .
C44 H44 0.95 .
C45 C46 1.371(8) .
C45 H45 0.95 .
C46 C47 1.394(7) .
C46 H46 0.95 .
C47 H47 0.95 .
C101 C102 1.456(12) .
C101 H10A 0.98 .
C101 H10B 0.98 .
C101 H10C 0.98 .
C102 C103 1.378(11) .
C102 C107 1.428(11) .
C103 C104 1.403(12) .
C103 H103 0.95 .
C104 C105 1.349(12) .
C104 H104 0.95 .
C105 C106 1.378(12) .
C105 H105 0.95 .
C106 C107 1.357(11) .
C106 H106 0.95 .
C107 H107 0.95 .
C111 C112 1.384(12) .
C111 H11A 0.98 .
C111 H11B 0.98 .
C111 H11C 0.98 .
C111 H112 0.444(9) .
C112 C113 1.357(11) .
C112 C114 1.413(10) 2
C112 H112 0.953(8) .
C113 C114 1.359(10) .
C113 H113 0.95 .
C114 C112 1.413(10) 2
C114 H114 0.95 .
Cl2 Ru1 2.4686(12) .
Cl1 Ru1 2.4774(11) .
Hg1 P1 2.3898(13) .
P1 Ru1 2.2556(12) .
P2 Ru1 2.3992(12) .
P3 Ru1 2.4106(13) .
